data_7127272
loop_
_publ_author_name
'Yasui, Takeshi'
'Kikuchi, Tomohiro'
'Yamamoto, Yoshihiko'

_publ_section_title
;
 Rhodium-catalyzed cycloisomerization of ester-tethered 1,6-diynes with
 cyclopropanol moiety leading to tetralone/exocyclic diene hybrid
 molecules.
;
_journal_issue 84
_journal_name_full 'Chemical communications (Cambridge, England)'
_journal_page_first 12865
_journal_page_last 12868
_journal_paper_doi 10.1039/d0cc05429a
_journal_volume 56
_journal_year 2020
_chemical_absolute_configuration 'CHOOSE rm ad rmad syn or unk'
_chemical_formula_moiety 'C19 H20 O3'
_chemical_formula_sum 'C19 H20 O3'
_chemical_formula_weight 296.37
_space_group_crystal_system monoclinic
_space_group_IT_number 4
_space_group_name_Hall 'P 2yb'
_space_group_name_H-M_alt 'P 1 21 1'
_atom_sites_solution_hydrogens geom
_atom_sites_solution_primary direct
_atom_sites_solution_secondary difmap
_audit_update_record
;
2020-06-03 deposited with the CCDC.	2020-09-16 downloaded from the CCDC.
;
_cell_angle_alpha 90.0000
_cell_angle_beta 110.379(8)
_cell_angle_gamma 90.0000
_cell_formula_units_Z 2
_cell_length_a 8.6683(12)
_cell_length_b 8.3860(10)
_cell_length_c 11.3586(14)
_cell_measurement_reflns_used 2392
_cell_measurement_temperature 123
_cell_measurement_theta_max 67.71
_cell_measurement_theta_min 4.15
_cell_volume 774.00(18)
_computing_cell_refinement 'RAPID AUTO'
_computing_data_collection 'RAPID AUTO (Rigaku, ????)'
_computing_data_reduction 'RAPID AUTO'
_computing_molecular_graphics 'CrystalStructure 4.2'
_computing_publication_material 'CrystalStructure 4.2 (Rigaku, 2015)'
_computing_structure_refinement 'SHELXL Version 2014/7 (Sheldrick, 2008)'
_computing_structure_solution 'Il Milione (Burla, et al., 2007)'
_diffrn_ambient_temperature 123
_diffrn_detector_area_resol_mean 10.000
_diffrn_measured_fraction_theta_full 0.999
_diffrn_measured_fraction_theta_max 0.999
_diffrn_measurement_device_type 'Rigaku R-AXIS RAPID'
_diffrn_measurement_method \w
_diffrn_radiation_type 'Cu K\a'
_diffrn_radiation_wavelength 1.54187
_diffrn_reflns_av_R_equivalents 0.0605
_diffrn_reflns_Laue_measured_fraction_full 0.999
_diffrn_reflns_Laue_measured_fraction_max 0.999
_diffrn_reflns_limit_h_max 10
_diffrn_reflns_limit_h_min -10
_diffrn_reflns_limit_k_max 10
_diffrn_reflns_limit_k_min -9
_diffrn_reflns_limit_l_max 13
_diffrn_reflns_limit_l_min -13
_diffrn_reflns_number 8864
_diffrn_reflns_point_group_measured_fraction_full 0.945
_diffrn_reflns_point_group_measured_fraction_max 0.942
_diffrn_reflns_theta_full 67.687
_diffrn_reflns_theta_max 68.208
_diffrn_reflns_theta_min 4.152
_diffrn_standards_number 0
_exptl_absorpt_coefficient_mu 0.682
_exptl_absorpt_correction_T_max 0.934
_exptl_absorpt_correction_T_min 0.694
_exptl_absorpt_correction_type multi-scan
_exptl_absorpt_process_details 'ABSCOR (Rigaku, 1995)'
_exptl_crystal_colour colorless
_exptl_crystal_density_diffrn 1.272
_exptl_crystal_density_method 'not measured'
_exptl_crystal_description platelet
_exptl_crystal_F_000 316.00
_exptl_crystal_size_max 0.400
_exptl_crystal_size_mid 0.200
_exptl_crystal_size_min 0.100
_refine_diff_density_max 0.23
_refine_diff_density_min -0.24
_refine_ls_abs_structure_details
;
 Flack x determined using 770 quotients [(I+)-(I-)]/[(I+)+(I-)]
 (Parsons, Flack and Wagner, Acta Cryst. B69 (2013) 249-259).
;
_refine_ls_abs_structure_Flack -0.06(13)
_refine_ls_extinction_coef 0.0080(18)
_refine_ls_extinction_method SHELXL
_refine_ls_goodness_of_fit_ref 1.174
_refine_ls_hydrogen_treatment constr
_refine_ls_number_parameters 200
_refine_ls_number_reflns 2669
_refine_ls_number_restraints 1
_refine_ls_R_factor_all 0.0586
_refine_ls_R_factor_gt 0.0386
_refine_ls_shift/su_max 0.000
_refine_ls_structure_factor_coef Fsqd
_refine_ls_weighting_details 'w = 1/[\s^2^(Fo^2^)+(0.0558P)^2^+0.0150P] where P=(Fo^2^+2Fc^2^)/3'
_refine_ls_weighting_scheme calc
_refine_ls_wR_factor_gt 0.0976
_refine_ls_wR_factor_ref 0.1248
_reflns_Friedel_coverage 0.757
_reflns_Friedel_fraction_full 0.881
_reflns_Friedel_fraction_max 0.877
_reflns_number_gt 2179
_reflns_number_total 2669
_reflns_threshold_expression F^2^>2.0\s(F^2^)
_cod_data_source_file d0cc05429a3.cif
_cod_data_source_block KIK-0522
_cod_depositor_comments 'Adding full bibliography for 7127270--7127274.cif.'
_cod_original_cell_volume 774.01(18)
_cod_database_code 7127272

loop_
_space_group_symop_id
_space_group_symop_operation_xyz
1 +X,+Y,+Z
2 -X,1/2+Y,-Z

loop_
_atom_site_label
_atom_site_type_symbol
_atom_site_fract_x
_atom_site_fract_y
_atom_site_fract_z
_atom_site_U_iso_or_equiv
_atom_site_adp_type
_atom_site_occupancy
_atom_site_site_symmetry_order
_atom_site_calc_flag
_atom_site_refinement_flags_posn
_atom_site_refinement_flags_adp
_atom_site_refinement_flags_occupancy
_atom_site_disorder_assembly
_atom_site_disorder_group
O1 O 0.6203(3) 1.0248(3) 0.1912(2) 0.0377(6) Uani 1 1 d . . . . .
O2 O 0.6690(3) 1.0340(3) 0.3981(2) 0.0432(7) Uani 1 1 d . . . . .
O3 O 1.3255(3) 0.7021(4) 0.0987(2) 0.0450(7) Uani 1 1 d . . . . .
C1 C 0.6333(4) 0.9082(4) 0.0992(3) 0.0324(8) Uani 1 1 d . . . . .
H1A H 0.6761 0.9585 0.0379 0.039 Uiso 1 1 calc R U . . .
H1B H 0.5251 0.8591 0.0534 0.039 Uiso 1 1 calc R U . . .
C2 C 0.7524(4) 0.7864(4) 0.1778(3) 0.0299(8) Uani 1 1 d . . . . .
C3 C 0.7316(4) 0.7940(4) 0.3007(3) 0.0296(8) Uani 1 1 d . . . . .
C4 C 0.6750(4) 0.9598(5) 0.3082(3) 0.0349(8) Uani 1 1 d . . . . .
C5 C 0.8756(4) 0.7169(4) 0.1489(3) 0.0280(7) Uani 1 1 d . . . . .
C6 C 0.8819(4) 0.7169(4) 0.0207(3) 0.0309(8) Uani 1 1 d . . . . .
C7 C 0.7389(5) 0.7103(5) -0.0854(3) 0.0349(8) Uani 1 1 d . . . . .
H7 H 0.6347 0.7106 -0.0752 0.042 Uiso 1 1 calc R U . . .
C8 C 0.7461(5) 0.7034(5) -0.2048(3) 0.0393(9) Uani 1 1 d . . . . .
H8 H 0.6474 0.6988 -0.2757 0.047 Uiso 1 1 calc R U . . .
C9 C 0.8975(5) 0.7031(5) -0.2216(3) 0.0396(9) Uani 1 1 d . . . . .
H9 H 0.9020 0.7010 -0.3040 0.048 Uiso 1 1 calc R U . . .
C10 C 1.0415(5) 0.7059(5) -0.1184(3) 0.0380(8) Uani 1 1 d . . . . .
H10 H 1.1448 0.7033 -0.1300 0.046 Uiso 1 1 calc R U . . .
C11 C 1.0352(4) 0.7125(5) 0.0028(3) 0.0311(8) Uani 1 1 d . . . . .
C12 C 1.1924(4) 0.7135(4) 0.1123(3) 0.0341(8) Uani 1 1 d . . . . .
C13 C 1.1791(4) 0.7300(5) 0.2396(3) 0.0345(8) Uani 1 1 d . . . . .
H13A H 1.1750 0.8445 0.2594 0.041 Uiso 1 1 calc R U . . .
H13B H 1.2782 0.6834 0.3032 0.041 Uiso 1 1 calc R U . . .
C14 C 1.0263(4) 0.6471(4) 0.2469(3) 0.0316(8) Uani 1 1 d . . . . .
H14A H 1.0324 0.5313 0.2322 0.038 Uiso 1 1 calc R U . . .
H14B H 1.0197 0.6622 0.3315 0.038 Uiso 1 1 calc R U . . .
C15 C 0.7261(4) 0.6883(4) 0.3875(3) 0.0300(8) Uani 1 1 d . . . . .
H15 H 0.7214 0.7354 0.4623 0.036 Uiso 1 1 calc R U . . .
C16 C 0.7259(4) 0.5075(4) 0.3890(3) 0.0302(8) Uani 1 1 d . . . . .
C17 C 0.6796(4) 0.4353(4) 0.2575(3) 0.0361(9) Uani 1 1 d . . . . .
H17A H 0.6814 0.3187 0.2637 0.043 Uiso 1 1 calc R U . . .
H17B H 0.5691 0.4708 0.2059 0.043 Uiso 1 1 calc R U . . .
H17C H 0.7589 0.4701 0.2189 0.043 Uiso 1 1 calc R U . . .
C18 C 0.8923(4) 0.4386(5) 0.4752(3) 0.0379(9) Uani 1 1 d . . . . .
H18A H 0.8869 0.3219 0.4734 0.045 Uiso 1 1 calc R U . . .
H18B H 0.9801 0.4742 0.4455 0.045 Uiso 1 1 calc R U . . .
H18C H 0.9153 0.4762 0.5613 0.045 Uiso 1 1 calc R U . . .
C19 C 0.5947(4) 0.4579(5) 0.4443(3) 0.0372(9) Uani 1 1 d . . . . .
H19A H 0.5896 0.3413 0.4473 0.045 Uiso 1 1 calc R U . . .
H19B H 0.6235 0.5011 0.5295 0.045 Uiso 1 1 calc R U . . .
H19C H 0.4873 0.4997 0.3915 0.045 Uiso 1 1 calc R U . . .

loop_
_atom_site_aniso_label
_atom_site_aniso_U_11
_atom_site_aniso_U_22
_atom_site_aniso_U_33
_atom_site_aniso_U_23
_atom_site_aniso_U_13
_atom_site_aniso_U_12
O1 0.0363(14) 0.0314(14) 0.0478(14) 0.0053(11) 0.0177(11) 0.0083(12)
O2 0.0502(16) 0.0325(14) 0.0549(15) -0.0040(12) 0.0284(13) 0.0051(13)
O3 0.0317(14) 0.0540(17) 0.0527(16) -0.0041(14) 0.0190(12) -0.0029(14)
C1 0.0295(18) 0.0293(19) 0.0387(18) 0.0022(14) 0.0125(14) 0.0013(16)
C2 0.0264(17) 0.0261(18) 0.0338(17) 0.0000(15) 0.0064(14) -0.0050(16)
C3 0.0249(17) 0.0263(18) 0.0351(17) -0.0007(14) 0.0073(14) 0.0017(15)
C4 0.0274(18) 0.0332(19) 0.048(2) -0.0005(17) 0.0177(16) -0.0028(16)
C5 0.0244(16) 0.0244(16) 0.0335(16) 0.0008(14) 0.0081(13) -0.0018(15)
C6 0.0338(19) 0.0250(17) 0.0333(17) -0.0010(16) 0.0111(14) 0.0004(17)
C7 0.037(2) 0.0317(18) 0.0346(17) -0.0021(16) 0.0103(15) 0.0002(17)
C8 0.043(2) 0.034(2) 0.0342(18) -0.0029(16) 0.0060(15) 0.002(2)
C9 0.055(2) 0.0319(19) 0.0337(17) -0.0010(16) 0.0172(16) 0.002(2)
C10 0.045(2) 0.0280(18) 0.045(2) 0.0015(17) 0.0212(16) 0.0025(19)
C11 0.035(2) 0.0235(17) 0.0357(17) -0.0034(15) 0.0126(15) 0.0002(16)
C12 0.0312(19) 0.0290(18) 0.0438(19) -0.0029(16) 0.0150(15) -0.0025(18)
C13 0.0259(18) 0.037(2) 0.0372(18) -0.0033(16) 0.0064(14) 0.0030(16)
C14 0.0318(19) 0.0283(18) 0.0346(17) 0.0012(14) 0.0115(15) 0.0026(16)
C15 0.0292(17) 0.029(2) 0.0299(17) -0.0012(14) 0.0080(14) 0.0015(16)
C16 0.0312(18) 0.0260(19) 0.0340(17) 0.0014(14) 0.0120(14) -0.0013(16)
C17 0.043(2) 0.0268(19) 0.0364(18) 0.0035(15) 0.0109(16) -0.0006(17)
C18 0.040(2) 0.033(2) 0.0374(17) 0.0056(16) 0.0100(16) 0.0043(18)
C19 0.039(2) 0.0331(19) 0.0406(18) 0.0034(15) 0.0153(16) 0.0009(17)

loop_
_atom_type_symbol
_atom_type_description
_atom_type_scat_dispersion_real
_atom_type_scat_dispersion_imag
_atom_type_scat_source
C C 0.0181 0.0091
;
International Tables for Crystallography
(Vol. C, Tables 4.2.6.8 and 6.1.1.4)
;
H H 0.0000 0.0000
;
International Tables for Crystallography
(Vol. C, Table 6.1.1.4)
;
O O 0.0492 0.0322
;
International Tables for Crystallography
(Vol. C, Tables 4.2.6.8 and 6.1.1.4)
;

loop_
_geom_angle_atom_site_label_1
_geom_angle_atom_site_label_2
_geom_angle_atom_site_label_3
_geom_angle
_geom_angle_site_symmetry_1
_geom_angle_site_symmetry_3
_geom_angle_publ_flag
C4 O1 C1 110.1(3) . . ?
O1 C1 C2 103.7(3) . . ?
O1 C1 H1A 111.0 . . ?
C2 C1 H1A 111.0 . . ?
O1 C1 H1B 111.0 . . ?
C2 C1 H1B 111.0 . . ?
H1A C1 H1B 109.0 . . ?
C5 C2 C3 128.1(3) . . ?
C5 C2 C1 125.8(3) . . ?
C3 C2 C1 104.4(3) . . ?
C15 C3 C2 135.9(3) . . ?
C15 C3 C4 118.7(3) . . ?
C2 C3 C4 104.3(3) . . ?
O2 C4 O1 121.0(4) . . ?
O2 C4 C3 129.8(3) . . ?
O1 C4 C3 109.2(3) . . ?
C2 C5 C6 122.9(3) . . ?
C2 C5 C14 122.8(3) . . ?
C6 C5 C14 114.1(3) . . ?
C7 C6 C11 118.1(3) . . ?
C7 C6 C5 121.6(3) . . ?
C11 C6 C5 120.1(3) . . ?
C8 C7 C6 121.3(3) . . ?
C8 C7 H7 119.4 . . ?
C6 C7 H7 119.4 . . ?
C7 C8 C9 120.2(3) . . ?
C7 C8 H8 119.9 . . ?
C9 C8 H8 119.9 . . ?
C10 C9 C8 120.0(3) . . ?
C10 C9 H9 120.0 . . ?
C8 C9 H9 120.0 . . ?
C9 C10 C11 120.2(4) . . ?
C9 C10 H10 119.9 . . ?
C11 C10 H10 119.9 . . ?
C10 C11 C6 120.3(3) . . ?
C10 C11 C12 119.0(3) . . ?
C6 C11 C12 120.7(3) . . ?
O3 C12 C11 121.5(3) . . ?
O3 C12 C13 121.6(3) . . ?
C11 C12 C13 116.8(3) . . ?
C12 C13 C14 111.8(3) . . ?
C12 C13 H13A 109.3 . . ?
C14 C13 H13A 109.3 . . ?
C12 C13 H13B 109.3 . . ?
C14 C13 H13B 109.3 . . ?
H13A C13 H13B 107.9 . . ?
C5 C14 C13 109.2(3) . . ?
C5 C14 H14A 109.8 . . ?
C13 C14 H14A 109.8 . . ?
C5 C14 H14B 109.8 . . ?
C13 C14 H14B 109.8 . . ?
H14A C14 H14B 108.3 . . ?
C3 C15 C16 132.1(3) . . ?
C3 C15 H15 114.0 . . ?
C16 C15 H15 114.0 . . ?
C15 C16 C17 112.7(3) . . ?
C15 C16 C19 106.2(3) . . ?
C17 C16 C19 108.2(3) . . ?
C15 C16 C18 112.1(3) . . ?
C17 C16 C18 109.9(3) . . ?
C19 C16 C18 107.4(3) . . ?
C16 C17 H17A 109.5 . . ?
C16 C17 H17B 109.5 . . ?
H17A C17 H17B 109.5 . . ?
C16 C17 H17C 109.5 . . ?
H17A C17 H17C 109.5 . . ?
H17B C17 H17C 109.5 . . ?
C16 C18 H18A 109.5 . . ?
C16 C18 H18B 109.5 . . ?
H18A C18 H18B 109.5 . . ?
C16 C18 H18C 109.5 . . ?
H18A C18 H18C 109.5 . . ?
H18B C18 H18C 109.5 . . ?
C16 C19 H19A 109.5 . . ?
C16 C19 H19B 109.5 . . ?
H19A C19 H19B 109.5 . . ?
C16 C19 H19C 109.5 . . ?
H19A C19 H19C 109.5 . . ?
H19B C19 H19C 109.5 . . ?

loop_
_geom_bond_atom_site_label_1
_geom_bond_atom_site_label_2
_geom_bond_distance
_geom_bond_site_symmetry_2
_geom_bond_publ_flag
O1 C4 1.359(4) . ?
O1 C1 1.464(4) . ?
O2 C4 1.212(4) . ?
O3 C12 1.220(4) . ?
C1 C2 1.504(5) . ?
C1 H1A 0.9900 . ?
C1 H1B 0.9900 . ?
C2 C5 1.354(4) . ?
C2 C3 1.470(4) . ?
C3 C15 1.339(4) . ?
C3 C4 1.487(5) . ?
C5 C6 1.475(4) . ?
C5 C14 1.509(4) . ?
C6 C7 1.397(4) . ?
C6 C11 1.414(5) . ?
C7 C8 1.381(5) . ?
C7 H7 0.9500 . ?
C8 C9 1.390(5) . ?
C8 H8 0.9500 . ?
C9 C10 1.383(5) . ?
C9 H9 0.9500 . ?
C10 C11 1.397(5) . ?
C10 H10 0.9500 . ?
C11 C12 1.491(4) . ?
C12 C13 1.496(5) . ?
C13 C14 1.524(5) . ?
C13 H13A 0.9900 . ?
C13 H13B 0.9900 . ?
C14 H14A 0.9900 . ?
C14 H14B 0.9900 . ?
C15 C16 1.516(5) . ?
C15 H15 0.9500 . ?
C16 C17 1.529(4) . ?
C16 C19 1.536(5) . ?
C16 C18 1.546(5) . ?
C17 H17A 0.9800 . ?
C17 H17B 0.9800 . ?
C17 H17C 0.9800 . ?
C18 H18A 0.9800 . ?
C18 H18B 0.9800 . ?
C18 H18C 0.9800 . ?
C19 H19A 0.9800 . ?
C19 H19B 0.9800 . ?
C19 H19C 0.9800 . ?

loop_
_geom_torsion_atom_site_label_1
_geom_torsion_atom_site_label_2
_geom_torsion_atom_site_label_3
_geom_torsion_atom_site_label_4
_geom_torsion
_geom_torsion_site_symmetry_1
_geom_torsion_site_symmetry_2
_geom_torsion_site_symmetry_3
_geom_torsion_site_symmetry_4
_geom_torsion_publ_flag
C4 O1 C1 C2 -18.2(4) . . . . ?
O1 C1 C2 C5 -138.0(3) . . . . ?
O1 C1 C2 C3 27.9(3) . . . . ?
C5 C2 C3 C15 -54.7(6) . . . . ?
C1 C2 C3 C15 139.8(4) . . . . ?
C5 C2 C3 C4 138.2(4) . . . . ?
C1 C2 C3 C4 -27.3(3) . . . . ?
C1 O1 C4 O2 -177.1(3) . . . . ?
C1 O1 C4 C3 1.1(4) . . . . ?
C15 C3 C4 O2 25.1(6) . . . . ?
C2 C3 C4 O2 -165.1(4) . . . . ?
C15 C3 C4 O1 -152.9(3) . . . . ?
C2 C3 C4 O1 16.9(4) . . . . ?
C3 C2 C5 C6 179.7(3) . . . . ?
C1 C2 C5 C6 -17.7(5) . . . . ?
C3 C2 C5 C14 -6.4(6) . . . . ?
C1 C2 C5 C14 156.1(3) . . . . ?
C2 C5 C6 C7 -33.5(5) . . . . ?
C14 C5 C6 C7 152.2(4) . . . . ?
C2 C5 C6 C11 150.9(3) . . . . ?
C14 C5 C6 C11 -23.4(5) . . . . ?
C11 C6 C7 C8 -1.5(6) . . . . ?
C5 C6 C7 C8 -177.2(3) . . . . ?
C6 C7 C8 C9 -0.1(6) . . . . ?
C7 C8 C9 C10 1.6(6) . . . . ?
C8 C9 C10 C11 -1.4(6) . . . . ?
C9 C10 C11 C6 -0.2(6) . . . . ?
C9 C10 C11 C12 179.3(4) . . . . ?
C7 C6 C11 C10 1.6(6) . . . . ?
C5 C6 C11 C10 177.4(3) . . . . ?
C7 C6 C11 C12 -177.9(3) . . . . ?
C5 C6 C11 C12 -2.2(5) . . . . ?
C10 C11 C12 O3 -3.1(6) . . . . ?
C6 C11 C12 O3 176.4(4) . . . . ?
C10 C11 C12 C13 176.6(3) . . . . ?
C6 C11 C12 C13 -3.8(5) . . . . ?
O3 C12 C13 C14 -145.9(4) . . . . ?
C11 C12 C13 C14 34.3(4) . . . . ?
C2 C5 C14 C13 -121.4(3) . . . . ?
C6 C5 C14 C13 52.9(4) . . . . ?
C12 C13 C14 C5 -58.2(4) . . . . ?
C2 C3 C15 C16 -5.9(7) . . . . ?
C4 C3 C15 C16 159.9(4) . . . . ?
C3 C15 C16 C17 -17.9(5) . . . . ?
C3 C15 C16 C19 -136.3(4) . . . . ?
C3 C15 C16 C18 106.7(4) . . . . ?
